data_7160416
loop_
_publ_author_name
'Kositova, Olga A.'
'Bugaenko, Dmitry I.'
'Goncharenko, Victoria E.'
'Nechaev, Mikhail S.'
'Karchava, Alexander V.'

_publ_section_title
;
 Base-controlled regioselectivity <i>via</i> distinct mechanisms during
 C-H thionation of azinium salts with elemental sulfur.
;
_journal_issue 15
_journal_name_full 'Organic &amp; biomolecular chemistry'
_journal_page_first 3547
_journal_page_last 3552
_journal_paper_doi 10.1039/d5ob00209e
_journal_volume 23
_journal_year 2025
_chemical_formula_moiety 'C10 H9 N S'
_chemical_formula_sum 'C10 H9 N S'
_chemical_formula_weight 175.24
_space_group_crystal_system orthorhombic
_space_group_IT_number 29
_space_group_name_Hall 'P 2c -2ac'
_space_group_name_H-M_alt 'P c a 21'
_atom_sites_solution_hydrogens geom
_atom_sites_solution_primary dual
_audit_block_doi 10.5517/ccdc.csd.cc2m74vw
_audit_creation_date 2023-11-09
_audit_creation_method
;
Olex2 1.5
(compiled 2023.08.17 svn.r577a77a9 for OlexSys, GUI svn.r6817)
;
_audit_update_record
;
2025-01-28 deposited with the CCDC.	2025-03-13 downloaded from the CCDC.
;
_cell_angle_alpha 90
_cell_angle_beta 90
_cell_angle_gamma 90
_cell_formula_units_Z 16
_cell_length_a 15.077(3)
_cell_length_b 7.584(2)
_cell_length_c 28.746(7)
_cell_measurement_reflns_used 1416
_cell_measurement_temperature 110.00
_cell_measurement_theta_max 26.84
_cell_measurement_theta_min 2.79
_cell_volume 3286.9(13)
_computing_cell_refinement 'SAINT V8.40B (?, 2016)'
_computing_data_reduction 'SAINT V8.40B (?, 2016)'
_computing_molecular_graphics 'Olex2 1.5 (Dolomanov et al., 2009)'
_computing_publication_material 'Olex2 1.5 (Dolomanov et al., 2009)'
_computing_structure_refinement 'SHELXL 2018/3 (Sheldrick, 2015)'
_computing_structure_solution 'SHELXT 2018/2 (Sheldrick, 2018)'
_diffrn_ambient_temperature 110.00
_diffrn_measured_fraction_theta_full 1.000
_diffrn_measured_fraction_theta_max 1.000
_diffrn_measurement_device_type 'Bruker D8 Quest with Photon III Detector'
_diffrn_measurement_method '\f and \w shutterless scans'
_diffrn_radiation_type MoK\a
_diffrn_radiation_wavelength 0.71073
_diffrn_reflns_av_R_equivalents 0.1275
_diffrn_reflns_av_unetI/netI 0.1502
_diffrn_reflns_Laue_measured_fraction_full 1.000
_diffrn_reflns_Laue_measured_fraction_max 1.000
_diffrn_reflns_limit_h_max 17
_diffrn_reflns_limit_h_min -17
_diffrn_reflns_limit_k_max 9
_diffrn_reflns_limit_k_min -9
_diffrn_reflns_limit_l_max 34
_diffrn_reflns_limit_l_min -34
_diffrn_reflns_number 21752
_diffrn_reflns_point_group_measured_fraction_full 0.996
_diffrn_reflns_point_group_measured_fraction_max 0.996
_diffrn_reflns_theta_full 24.995
_diffrn_reflns_theta_max 24.995
_diffrn_reflns_theta_min 2.686
_diffrn_source 'micro-focus sealed X-ray tube'
_diffrn_source_current 1.4
_diffrn_source_power 0.07
_diffrn_source_voltage 50.0
_exptl_absorpt_coefficient_mu 0.327
_exptl_absorpt_correction_T_max 0.6471
_exptl_absorpt_correction_T_min 0.4691
_exptl_absorpt_correction_type multi-scan
_exptl_absorpt_process_details
;
SADABS-2016/2 (Bruker,2016/2) was used for absorption correction.
wR2(int) was 0.1733 before and 0.0813 after correction.
The Ratio of minimum to maximum transmission is 0.7249.
The \l/2 correction factor is Not present.
;
_exptl_crystal_colour yellow
_exptl_crystal_density_diffrn 1.416
_exptl_crystal_description needle
_exptl_crystal_F_000 1472
_exptl_crystal_size_max 0.108
_exptl_crystal_size_mid 0.018
_exptl_crystal_size_min 0.013
_refine_diff_density_max 1.519
_refine_diff_density_min -0.332
_refine_diff_density_rms 0.117
_refine_ls_abs_structure_details
;
 Refined as an inversion twin.
;
_refine_ls_abs_structure_Flack 0.4(3)
_refine_ls_extinction_method none
_refine_ls_goodness_of_fit_ref 1.008
_refine_ls_hydrogen_treatment constr
_refine_ls_matrix_type full
_refine_ls_number_parameters 438
_refine_ls_number_reflns 5748
_refine_ls_number_restraints 1
_refine_ls_restrained_S_all 1.008
_refine_ls_R_factor_all 0.1513
_refine_ls_R_factor_gt 0.0867
_refine_ls_shift/su_max 0.006
_refine_ls_shift/su_mean 0.001
_refine_ls_structure_factor_coef Fsqd
_refine_ls_weighting_details 'w=1/[\s^2^(Fo^2^)+(0.1223P)^2^] where P=(Fo^2^+2Fc^2^)/3'
_refine_ls_weighting_scheme calc
_refine_ls_wR_factor_gt 0.2013
_refine_ls_wR_factor_ref 0.2392
_reflns_Friedel_coverage 0.949
_reflns_Friedel_fraction_full 0.993
_reflns_Friedel_fraction_max 0.993
_reflns_number_gt 3470
_reflns_number_total 5748
_reflns_threshold_expression 'I > 2\s(I)'
_cod_data_source_file d5ob00209e2.cif
_cod_data_source_block q
_cod_depositor_comments 'Adding full bibliography for 7160414--7160418.cif.'
_cod_original_cell_volume 3287.0(14)
_cod_database_code 7160416
_shelx_shelxl_version_number 2018/3
_shelx_space_group_comment
;
The symmetry employed for this shelxl refinement is uniquely defined
by the following loop, which should always be used as a source of
symmetry information in preference to the above space-group names.
They are only intended as comments.
;
_olex2_refinement_description
;
1. Twinned data refinement
 Scales: 0.6(3)
 0.4(3)
2. Fixed Uiso
 At 1.2 times of:
  All C(H) groups
 At 1.5 times of:
  All C(H,H,H) groups
3.a Aromatic/amide H refined with riding coordinates:
 C26(H26), C6(H6), C7(H7), C22(H22), C32(H32), C21(H21), C8(H8), C31(H31),
 C27(H27), C2(H2), C25(H25), C36(H36), C1(H1), C28(H28), C12(H12), C17(H17),
 C5(H5), C35(H35), C11(H11), C18(H18), C37(H37), C38(H38), C16(H16), C15(H15)
3.b Idealised Me refined as rotating group:
 C10(H10A,H10B,H10C), C20(H20A,H20B,H20C), C30(H30A,H30B,H30C), C40(H40A,H40B,
 H40C)
;
_olex2_submission_special_instructions 'No special instructions were received'

loop_
_space_group_symop_operation_xyz
'x, y, z'
'-x, -y, z+1/2'
'x+1/2, -y, z'
'-x+1/2, y, z+1/2'

loop_
_atom_site_label
_atom_site_type_symbol
_atom_site_fract_x
_atom_site_fract_y
_atom_site_fract_z
_atom_site_U_iso_or_equiv
_atom_site_adp_type
_atom_site_occupancy
_atom_site_site_symmetry_order
_atom_site_calc_flag
_atom_site_refinement_flags_posn
_atom_site_refinement_flags_adp
_atom_site_refinement_flags_occupancy
_atom_site_disorder_assembly
_atom_site_disorder_group
S4 S 0.75508(18) 0.4596(4) 0.26081(13) 0.0269(7) Uani 1 1 d . . . . .
S1 S 0.50825(18) 0.9393(4) 0.73927(13) 0.0299(7) Uani 1 1 d . . . . .
S3 S 0.5585(2) 0.4681(4) 0.52618(12) 0.0346(8) Uani 1 1 d . . . . .
S2 S 0.8192(2) 0.9332(4) 0.47317(13) 0.0371(8) Uani 1 1 d . . . . .
N1 N 0.5345(6) 0.9583(12) 0.5828(3) 0.024(2) Uani 1 1 d . . . . .
N2 N 0.7586(6) 0.9533(13) 0.3192(3) 0.026(2) Uani 1 1 d . . . . .
N3 N 0.5091(6) 0.4472(12) 0.6815(4) 0.024(2) Uani 1 1 d . . . . .
N4 N 0.7908(6) 0.4414(13) 0.4170(3) 0.025(2) Uani 1 1 d . . . . .
C26 C 0.3149(7) 0.2415(14) 0.5926(4) 0.020(2) Uani 1 1 d . . . . .
H26 H 0.270073 0.196767 0.572587 0.024 Uiso 1 1 calc R U . . .
C6 C 0.3066(6) 0.7359(13) 0.6383(4) 0.021(3) Uani 1 1 d . . . . .
H6 H 0.253400 0.688558 0.650828 0.025 Uiso 1 1 calc R U . . .
C7 C 0.3182(8) 0.7437(14) 0.5898(4) 0.022(2) Uani 1 1 d . . . . .
H7 H 0.273488 0.699013 0.569735 0.026 Uiso 1 1 calc R U . . .
C22 C 0.5989(7) 0.5198(15) 0.6167(5) 0.022(3) Uani 1 1 d . . . . .
H22 H 0.653289 0.569403 0.606294 0.026 Uiso 1 1 calc R U . . .
C32 C 0.8408(8) 0.5197(15) 0.3421(5) 0.025(3) Uani 1 1 d . . . . .
H32 H 0.886998 0.572311 0.324413 0.030 Uiso 1 1 calc R U . . .
C21 C 0.5829(7) 0.5130(13) 0.6638(4) 0.016(3) Uani 1 1 d . . . . .
H21 H 0.626692 0.557378 0.684489 0.020 Uiso 1 1 calc R U . . .
C33 C 0.7667(6) 0.4526(14) 0.3182(4) 0.019(2) Uani 1 1 d . . . . .
C8 C 0.3916(7) 0.8136(15) 0.5720(4) 0.025(3) Uani 1 1 d . . . . .
H8 H 0.399497 0.817574 0.539195 0.030 Uiso 1 1 calc R U . . .
C31 C 0.8500(8) 0.5133(14) 0.3886(5) 0.024(3) Uani 1 1 d . . . . .
H31 H 0.901910 0.563242 0.401870 0.029 Uiso 1 1 calc R U . . .
C27 C 0.3046(7) 0.2384(14) 0.6410(4) 0.025(3) Uani 1 1 d . . . . .
H27 H 0.251797 0.190361 0.653821 0.030 Uiso 1 1 calc R U . . .
C2 C 0.5892(7) 1.0183(14) 0.6584(4) 0.022(3) Uani 1 1 d . . . . .
H2 H 0.635175 1.067508 0.676935 0.026 Uiso 1 1 calc R U . . .
C25 C 0.3908(7) 0.3102(15) 0.5751(4) 0.028(3) Uani 1 1 d . . . . .
H25 H 0.398690 0.311092 0.542350 0.034 Uiso 1 1 calc R U . . .
C36 C 0.5585(7) 0.2325(14) 0.3602(4) 0.023(3) Uani 1 1 d . . . . .
H36 H 0.505581 0.184547 0.347441 0.028 Uiso 1 1 calc R U . . .
C1 C 0.5967(7) 1.0219(15) 0.6108(5) 0.025(3) Uani 1 1 d . . . . .
H1 H 0.648460 1.071884 0.597436 0.030 Uiso 1 1 calc R U . . .
C29 C 0.4448(7) 0.3768(14) 0.6516(4) 0.022(2) Uani 1 1 d . . . . .
C4 C 0.4490(7) 0.8735(14) 0.6501(4) 0.020(2) Uani 1 1 d . . . . .
C28 C 0.3687(6) 0.3028(14) 0.6704(4) 0.022(3) Uani 1 1 d . . . . .
H28 H 0.361070 0.296812 0.703187 0.027 Uiso 1 1 calc R U . . .
C12 C 0.8540(8) 1.0102(14) 0.3834(5) 0.024(3) Uani 1 1 d . . . . .
H12 H 0.908719 1.057137 0.394092 0.028 Uiso 1 1 calc R U . . .
C39 C 0.7136(6) 0.3688(13) 0.3981(4) 0.018(2) Uani 1 1 d . . . . .
C17 C 0.5561(7) 0.7379(14) 0.3585(4) 0.026(3) Uani 1 1 d . . . . .
H17 H 0.502237 0.694481 0.345686 0.031 Uiso 1 1 calc R U . . .
C5 C 0.3711(6) 0.7957(14) 0.6674(4) 0.022(3) Uani 1 1 d . . . . .
H5 H 0.363281 0.784656 0.700059 0.026 Uiso 1 1 calc R U . . .
C24 C 0.4589(6) 0.3810(14) 0.6035(4) 0.022(2) Uani 1 1 d . . . . .
C9 C 0.4579(7) 0.8818(13) 0.6016(4) 0.022(2) Uani 1 1 d . . . . .
C34 C 0.6999(7) 0.3731(14) 0.3498(4) 0.023(2) Uani 1 1 d . . . . .
C35 C 0.6211(7) 0.3018(15) 0.3318(4) 0.024(3) Uani 1 1 d . . . . .
H35 H 0.611556 0.302163 0.299114 0.029 Uiso 1 1 calc R U . . .
C19 C 0.6965(6) 0.8763(14) 0.3488(4) 0.021(2) Uani 1 1 d . . . . .
C11 C 0.8352(8) 1.0139(15) 0.3383(5) 0.030(3) Uani 1 1 d . . . . .
H11 H 0.878427 1.062396 0.317964 0.036 Uiso 1 1 calc R U . . .
C10 C 0.5471(8) 0.9618(16) 0.5316(6) 0.035(4) Uani 1 1 d . . . . .
H10A H 0.606012 1.008808 0.524370 0.053 Uiso 1 1 calc R U . . .
H10B H 0.501655 1.037134 0.517472 0.053 Uiso 1 1 calc R U . . .
H10C H 0.541802 0.841919 0.519239 0.053 Uiso 1 1 calc R U . . .
C20 C 0.7442(9) 0.9563(16) 0.2686(6) 0.039(4) Uani 1 1 d . . . . .
H20A H 0.688078 1.016198 0.261737 0.059 Uiso 1 1 calc R U . . .
H20B H 0.741788 0.835166 0.256798 0.059 Uiso 1 1 calc R U . . .
H20C H 0.793052 1.019519 0.253542 0.059 Uiso 1 1 calc R U . . .
C23 C 0.5389(7) 0.4571(15) 0.5834(4) 0.025(3) Uani 1 1 d . . . . .
C18 C 0.6173(7) 0.8075(15) 0.3304(4) 0.028(3) Uani 1 1 d . . . . .
H18 H 0.607302 0.810675 0.297758 0.033 Uiso 1 1 calc R U . . .
C37 C 0.5717(7) 0.2317(14) 0.4077(4) 0.025(3) Uani 1 1 d . . . . .
H37 H 0.526373 0.187619 0.427470 0.030 Uiso 1 1 calc R U . . .
C14 C 0.7126(7) 0.8663(14) 0.3969(4) 0.022(2) Uani 1 1 d . . . . .
C3 C 0.5155(7) 0.9442(15) 0.6802(4) 0.022(3) Uani 1 1 d . . . . .
C38 C 0.6489(7) 0.2932(15) 0.4269(4) 0.026(3) Uani 1 1 d . . . . .
H38 H 0.658538 0.284659 0.459446 0.032 Uiso 1 1 calc R U . . .
C30 C 0.4983(7) 0.4370(15) 0.7314(4) 0.027(3) Uani 1 1 d . . . . .
H30A H 0.547843 0.497621 0.746636 0.040 Uiso 1 1 calc R U . . .
H30B H 0.497453 0.313125 0.741038 0.040 Uiso 1 1 calc R U . . .
H30C H 0.442400 0.493512 0.740340 0.040 Uiso 1 1 calc R U . . .
C13 C 0.7936(8) 0.9372(16) 0.4157(5) 0.032(3) Uani 1 1 d . . . . .
C16 C 0.5704(7) 0.7278(15) 0.4071(4) 0.028(3) Uani 1 1 d . . . . .
H16 H 0.526009 0.680880 0.427026 0.034 Uiso 1 1 calc R U . . .
C15 C 0.6488(7) 0.7864(15) 0.4250(4) 0.029(3) Uani 1 1 d . . . . .
H15 H 0.660287 0.772440 0.457279 0.035 Uiso 1 1 calc R U . . .
C40 C 0.8080(7) 0.4313(15) 0.4672(5) 0.026(3) Uani 1 1 d . . . . .
H40A H 0.864499 0.489307 0.474291 0.039 Uiso 1 1 calc R U . . .
H40B H 0.810892 0.307437 0.476801 0.039 Uiso 1 1 calc R U . . .
H40C H 0.760035 0.490538 0.484153 0.039 Uiso 1 1 calc R U . . .

loop_
_atom_site_aniso_label
_atom_site_aniso_U_11
_atom_site_aniso_U_22
_atom_site_aniso_U_33
_atom_site_aniso_U_23
_atom_site_aniso_U_13
_atom_site_aniso_U_12
S4 0.0235(14) 0.0346(17) 0.0227(16) 0.0005(13) 0.0025(12) -0.0017(12)
S1 0.0282(15) 0.0348(18) 0.0268(17) -0.0013(13) -0.0020(12) -0.0039(12)
S3 0.0325(16) 0.049(2) 0.0224(16) 0.0006(14) 0.0107(13) -0.0038(14)
S2 0.0397(17) 0.039(2) 0.0327(19) 0.0006(15) -0.0073(14) -0.0010(14)
N1 0.024(5) 0.024(6) 0.023(5) 0.004(4) 0.008(4) -0.002(4)
N2 0.030(5) 0.028(6) 0.022(6) -0.003(4) 0.001(4) 0.005(4)
N3 0.014(5) 0.023(6) 0.034(6) 0.001(4) 0.004(4) -0.001(4)
N4 0.023(5) 0.020(6) 0.033(6) -0.005(4) -0.006(4) -0.001(4)
C26 0.017(6) 0.015(6) 0.028(7) -0.010(4) -0.009(4) 0.007(4)
C6 0.014(6) 0.005(6) 0.044(8) 0.000(4) 0.000(5) -0.001(4)
C7 0.029(6) 0.020(6) 0.017(6) 0.000(4) -0.006(5) 0.002(5)
C22 0.010(5) 0.023(7) 0.033(9) 0.000(5) -0.002(5) 0.000(4)
C32 0.019(6) 0.022(7) 0.034(9) -0.005(5) 0.002(5) 0.003(4)
C21 0.014(5) 0.010(6) 0.024(7) -0.002(4) -0.006(5) 0.001(4)
C33 0.016(5) 0.014(6) 0.028(7) -0.002(4) 0.007(4) 0.007(4)
C8 0.026(6) 0.020(7) 0.027(7) -0.005(5) -0.003(5) 0.005(5)
C31 0.018(6) 0.019(7) 0.035(8) -0.004(5) -0.008(5) 0.004(4)
C27 0.014(6) 0.012(6) 0.049(9) -0.001(5) 0.004(5) 0.000(4)
C2 0.016(6) 0.026(7) 0.022(8) -0.001(5) -0.001(5) 0.001(4)
C25 0.031(7) 0.013(7) 0.040(8) -0.006(5) 0.000(5) 0.005(5)
C36 0.021(6) 0.016(6) 0.032(8) -0.005(4) -0.004(5) 0.000(5)
C1 0.008(5) 0.028(7) 0.037(9) 0.003(5) -0.003(5) 0.003(4)
C29 0.019(5) 0.014(6) 0.034(7) 0.002(4) -0.002(5) 0.002(4)
C4 0.021(5) 0.010(6) 0.029(6) -0.001(4) -0.002(4) 0.002(4)
C28 0.023(6) 0.023(7) 0.021(6) 0.003(4) 0.006(4) -0.003(4)
C12 0.022(6) 0.015(7) 0.034(9) -0.002(4) -0.001(6) 0.001(4)
C39 0.017(5) 0.009(6) 0.028(6) -0.002(4) -0.003(4) 0.001(4)
C17 0.022(6) 0.020(7) 0.035(8) -0.001(5) 0.004(5) 0.000(5)
C5 0.025(6) 0.026(7) 0.015(6) -0.004(4) 0.006(4) 0.004(4)
C24 0.017(6) 0.013(6) 0.037(7) -0.002(4) -0.004(5) 0.005(4)
C9 0.028(6) 0.009(6) 0.030(7) 0.002(4) 0.001(5) 0.004(4)
C34 0.023(6) 0.020(7) 0.025(6) -0.006(4) -0.006(5) 0.011(4)
C35 0.025(6) 0.019(7) 0.029(7) -0.007(5) 0.005(5) 0.001(5)
C19 0.018(5) 0.010(6) 0.035(7) 0.003(4) 0.005(5) 0.008(4)
C11 0.016(6) 0.022(7) 0.053(10) -0.004(5) -0.007(6) 0.005(4)
C10 0.029(6) 0.036(8) 0.040(10) 0.007(6) 0.004(6) -0.012(5)
C20 0.032(6) 0.032(7) 0.054(13) 0.004(6) 0.007(7) -0.007(6)
C23 0.022(6) 0.023(7) 0.029(7) 0.002(5) -0.003(5) 0.009(5)
C18 0.025(6) 0.023(7) 0.034(7) -0.006(5) -0.007(5) 0.005(5)
C37 0.016(6) 0.018(7) 0.041(8) -0.004(5) 0.010(5) 0.001(4)
C14 0.023(6) 0.015(6) 0.027(6) -0.008(4) -0.004(5) 0.005(4)
C3 0.023(6) 0.015(6) 0.029(7) -0.003(5) 0.002(5) 0.010(4)
C38 0.021(6) 0.033(8) 0.025(7) 0.009(5) 0.003(5) 0.005(5)
C30 0.033(6) 0.034(7) 0.014(8) -0.012(5) -0.003(5) -0.011(5)
C13 0.036(7) 0.018(7) 0.042(8) -0.008(5) -0.013(6) 0.011(5)
C16 0.018(6) 0.024(7) 0.044(9) -0.008(5) 0.007(5) 0.000(5)
C15 0.026(6) 0.029(8) 0.032(7) -0.002(5) 0.006(5) 0.005(5)
C40 0.036(6) 0.025(7) 0.018(8) -0.005(5) -0.011(5) -0.002(5)

loop_
_atom_type_symbol
_atom_type_description
_atom_type_scat_dispersion_real
_atom_type_scat_dispersion_imag
_atom_type_scat_source
C C 0.0033 0.0016 'International Tables Vol C Tables 4.2.6.8 and 6.1.1.4'
H H 0.0000 0.0000 'International Tables Vol C Tables 4.2.6.8 and 6.1.1.4'
N N 0.0061 0.0033 'International Tables Vol C Tables 4.2.6.8 and 6.1.1.4'
S S 0.1246 0.1234 'International Tables Vol C Tables 4.2.6.8 and 6.1.1.4'

loop_
_geom_angle_atom_site_label_1
_geom_angle_atom_site_label_2
_geom_angle_atom_site_label_3
_geom_angle
_geom_angle_site_symmetry_1
_geom_angle_site_symmetry_3
_geom_angle_publ_flag
C1 N1 C9 119.9(10) . . ?
C1 N1 C10 120.4(10) . . ?
C9 N1 C10 119.7(9) . . ?
C19 N2 C20 120.7(10) . . ?
C11 N2 C19 117.8(11) . . ?
C11 N2 C20 121.3(11) . . ?
C21 N3 C29 119.4(10) . . ?
C21 N3 C30 119.7(10) . . ?
C29 N3 C30 120.7(9) . . ?
C31 N4 C39 118.9(10) . . ?
C31 N4 C40 120.5(10) . . ?
C39 N4 C40 120.6(9) . . ?
C27 C26 H26 121.0 . . ?
C25 C26 H26 121.0 . . ?
C25 C26 C27 118.0(10) . . ?
C7 C6 H6 119.8 . . ?
C5 C6 H6 119.8 . . ?
C5 C6 C7 120.4(10) . . ?
C6 C7 H7 119.9 . . ?
C8 C7 C6 120.2(11) . . ?
C8 C7 H7 119.9 . . ?
C21 C22 H22 118.4 . . ?
C21 C22 C23 123.1(10) . . ?
C23 C22 H22 118.4 . . ?
C33 C32 H32 118.2 . . ?
C31 C32 H32 118.2 . . ?
C31 C32 C33 123.6(12) . . ?
N3 C21 C22 122.7(10) . . ?
N3 C21 H21 118.7 . . ?
C22 C21 H21 118.7 . . ?
C32 C33 S4 123.9(9) . . ?
C32 C33 C34 112.8(10) . . ?
C34 C33 S4 123.3(8) . . ?
C7 C8 H8 119.9 . . ?
C7 C8 C9 120.2(11) . . ?
C9 C8 H8 119.9 . . ?
N4 C31 C32 123.9(12) . . ?
N4 C31 H31 118.1 . . ?
C32 C31 H31 118.1 . . ?
C26 C27 H27 119.1 . . ?
C28 C27 C26 121.8(11) . . ?
C28 C27 H27 119.1 . . ?
C1 C2 H2 119.3 . . ?
C1 C2 C3 121.3(11) . . ?
C3 C2 H2 119.3 . . ?
C26 C25 H25 118.5 . . ?
C26 C25 C24 123.1(11) . . ?
C24 C25 H25 118.5 . . ?
C35 C36 H36 120.1 . . ?
C35 C36 C37 119.8(11) . . ?
C37 C36 H36 120.1 . . ?
N1 C1 C2 122.7(11) . . ?
N1 C1 H1 118.6 . . ?
C2 C1 H1 118.6 . . ?
C28 C29 N3 119.1(10) . . ?
C28 C29 C24 121.4(10) . . ?
C24 C29 N3 119.5(9) . . ?
C5 C4 C3 122.1(10) . . ?
C9 C4 C5 116.7(9) . . ?
C9 C4 C3 121.1(10) . . ?
C27 C28 C29 119.0(11) . . ?
C27 C28 H28 120.5 . . ?
C29 C28 H28 120.5 . . ?
C11 C12 H12 119.6 . . ?
C11 C12 C13 120.9(11) . . ?
C13 C12 H12 119.6 . . ?
N4 C39 C34 119.9(9) . . ?
N4 C39 C38 120.8(10) . . ?
C38 C39 C34 119.4(10) . . ?
C18 C17 H17 119.6 . . ?
C18 C17 C16 120.8(11) . . ?
C16 C17 H17 119.6 . . ?
C6 C5 C4 121.3(10) . . ?
C6 C5 H5 119.3 . . ?
C4 C5 H5 119.3 . . ?
C25 C24 C23 121.5(10) . . ?
C29 C24 C25 116.7(10) . . ?
C29 C24 C23 121.9(9) . . ?
N1 C9 C8 120.2(10) . . ?
N1 C9 C4 118.7(9) . . ?
C4 C9 C8 121.1(10) . . ?
C39 C34 C33 120.9(9) . . ?
C35 C34 C33 120.4(10) . . ?
C35 C34 C39 118.7(10) . . ?
C36 C35 C34 121.1(11) . . ?
C36 C35 H35 119.4 . . ?
C34 C35 H35 119.4 . . ?
N2 C19 C18 119.7(10) . . ?
N2 C19 C14 120.5(10) . . ?
C14 C19 C18 119.8(10) . . ?
N2 C11 H11 117.7 . . ?
C12 C11 N2 124.7(12) . . ?
C12 C11 H11 117.7 . . ?
N1 C10 H10A 109.5 . . ?
N1 C10 H10B 109.5 . . ?
N1 C10 H10C 109.5 . . ?
H10A C10 H10B 109.5 . . ?
H10A C10 H10C 109.5 . . ?
H10B C10 H10C 109.5 . . ?
N2 C20 H20A 109.5 . . ?
N2 C20 H20B 109.5 . . ?
N2 C20 H20C 109.5 . . ?
H20A C20 H20B 109.5 . . ?
H20A C20 H20C 109.5 . . ?
H20B C20 H20C 109.5 . . ?
C22 C23 S3 122.7(9) . . ?
C22 C23 C24 113.4(10) . . ?
C24 C23 S3 123.8(9) . . ?
C17 C18 C19 120.4(12) . . ?
C17 C18 H18 119.8 . . ?
C19 C18 H18 119.8 . . ?
C36 C37 H37 119.3 . . ?
C38 C37 C36 121.3(10) . . ?
C38 C37 H37 119.3 . . ?
C19 C14 C13 119.7(10) . . ?
C15 C14 C19 118.3(10) . . ?
C15 C14 C13 121.9(11) . . ?
C2 C3 S1 120.5(9) . . ?
C2 C3 C4 116.1(11) . . ?
C4 C3 S1 123.3(9) . . ?
C39 C38 H38 120.2 . . ?
C37 C38 C39 119.6(11) . . ?
C37 C38 H38 120.2 . . ?
N3 C30 H30A 109.5 . . ?
N3 C30 H30B 109.5 . . ?
N3 C30 H30C 109.5 . . ?
H30A C30 H30B 109.5 . . ?
H30A C30 H30C 109.5 . . ?
H30B C30 H30C 109.5 . . ?
C12 C13 S2 120.0(10) . . ?
C12 C13 C14 116.5(11) . . ?
C14 C13 S2 123.5(10) . . ?
C17 C16 H16 120.4 . . ?
C15 C16 C17 119.1(11) . . ?
C15 C16 H16 120.4 . . ?
C14 C15 H15 119.3 . . ?
C16 C15 C14 121.4(12) . . ?
C16 C15 H15 119.3 . . ?
N4 C40 H40A 109.5 . . ?
N4 C40 H40B 109.5 . . ?
N4 C40 H40C 109.5 . . ?
H40A C40 H40B 109.5 . . ?
H40A C40 H40C 109.5 . . ?
H40B C40 H40C 109.5 . . ?

loop_
_geom_bond_atom_site_label_1
_geom_bond_atom_site_label_2
_geom_bond_distance
_geom_bond_site_symmetry_2
_geom_bond_publ_flag
S4 C33 1.660(13) . ?
S1 C3 1.703(13) . ?
S3 C23 1.673(13) . ?
S2 C13 1.697(14) . ?
N1 C1 1.326(15) . ?
N1 C9 1.402(13) . ?
N1 C10 1.483(18) . ?
N2 C19 1.393(14) . ?
N2 C11 1.360(14) . ?
N2 C20 1.47(2) . ?
N3 C21 1.321(14) . ?
N3 C29 1.401(14) . ?
N3 C30 1.447(16) . ?
N4 C31 1.327(16) . ?
N4 C39 1.397(13) . ?
N4 C40 1.470(15) . ?
C26 H26 0.9500 . ?
C26 C27 1.400(15) . ?
C26 C25 1.353(16) . ?
C6 H6 0.9500 . ?
C6 C7 1.406(15) . ?
C6 C5 1.360(14) . ?
C7 H7 0.9500 . ?
C7 C8 1.330(16) . ?
C22 H22 0.9500 . ?
C22 C21 1.377(16) . ?
C22 C23 1.402(16) . ?
C32 H32 0.9500 . ?
C32 C33 1.407(15) . ?
C32 C31 1.343(18) . ?
C21 H21 0.9500 . ?
C33 C34 1.484(15) . ?
C8 H8 0.9500 . ?
C8 C9 1.410(14) . ?
C31 H31 0.9500 . ?
C27 H27 0.9500 . ?
C27 C28 1.375(15) . ?
C2 H2 0.9500 . ?
C2 C1 1.374(18) . ?
C2 C3 1.392(16) . ?
C25 H25 0.9500 . ?
C25 C24 1.418(14) . ?
C36 H36 0.9500 . ?
C36 C35 1.354(15) . ?
C36 C37 1.380(15) . ?
C1 H1 0.9500 . ?
C29 C28 1.387(13) . ?
C29 C24 1.398(15) . ?
C4 C5 1.405(14) . ?
C4 C9 1.403(14) . ?
C4 C3 1.428(15) . ?
C28 H28 0.9500 . ?
C12 H12 0.9500 . ?
C12 C11 1.326(18) . ?
C12 C13 1.413(18) . ?
C39 C34 1.405(14) . ?
C39 C38 1.401(14) . ?
C17 H17 0.9500 . ?
C17 C18 1.335(15) . ?
C17 C16 1.417(15) . ?
C5 H5 0.9500 . ?
C24 C23 1.456(15) . ?
C34 C35 1.403(14) . ?
C35 H35 0.9500 . ?
C19 C18 1.406(14) . ?
C19 C14 1.405(14) . ?
C11 H11 0.9500 . ?
C10 H10A 0.9800 . ?
C10 H10B 0.9800 . ?
C10 H10C 0.9800 . ?
C20 H20A 0.9800 . ?
C20 H20B 0.9800 . ?
C20 H20C 0.9800 . ?
C18 H18 0.9500 . ?
C37 H37 0.9500 . ?
C37 C38 1.370(15) . ?
C14 C13 1.440(15) . ?
C14 C15 1.395(15) . ?
C38 H38 0.9500 . ?
C30 H30A 0.9800 . ?
C30 H30B 0.9800 . ?
C30 H30C 0.9800 . ?
C16 H16 0.9500 . ?
C16 C15 1.363(16) . ?
C15 H15 0.9500 . ?
C40 H40A 0.9800 . ?
C40 H40B 0.9800 . ?
C40 H40C 0.9800 . ?

loop_
_geom_torsion_atom_site_label_1
_geom_torsion_atom_site_label_2
_geom_torsion_atom_site_label_3
_geom_torsion_atom_site_label_4
_geom_torsion
_geom_torsion_site_symmetry_1
_geom_torsion_site_symmetry_2
_geom_torsion_site_symmetry_3
_geom_torsion_site_symmetry_4
_geom_torsion_publ_flag
S4 C33 C34 C39 179.2(8) . . . . ?
S4 C33 C34 C35 -1.3(14) . . . . ?
N2 C19 C18 C17 -178.1(10) . . . . ?
N2 C19 C14 C13 0.3(15) . . . . ?
N2 C19 C14 C15 -179.4(10) . . . . ?
N3 C29 C28 C27 178.2(10) . . . . ?
N3 C29 C24 C25 -179.0(9) . . . . ?
N3 C29 C24 C23 -0.1(15) . . . . ?
N4 C39 C34 C33 0.5(15) . . . . ?
N4 C39 C34 C35 -179.0(9) . . . . ?
N4 C39 C38 C37 176.4(10) . . . . ?
C26 C27 C28 C29 1.6(16) . . . . ?
C26 C25 C24 C29 0.2(15) . . . . ?
C26 C25 C24 C23 -178.7(10) . . . . ?
C6 C7 C8 C9 -0.6(16) . . . . ?
C7 C6 C5 C4 2.8(15) . . . . ?
C7 C8 C9 N1 -178.9(10) . . . . ?
C7 C8 C9 C4 1.7(16) . . . . ?
C32 C33 C34 C39 -0.3(14) . . . . ?
C32 C33 C34 C35 179.2(10) . . . . ?
C21 N3 C29 C28 177.9(10) . . . . ?
C21 N3 C29 C24 -1.5(14) . . . . ?
C21 C22 C23 S3 179.3(8) . . . . ?
C21 C22 C23 C24 -1.2(15) . . . . ?
C33 C32 C31 N4 0.8(17) . . . . ?
C33 C34 C35 C36 -178.4(10) . . . . ?
C31 N4 C39 C34 -0.1(15) . . . . ?
C31 N4 C39 C38 -179.3(10) . . . . ?
C31 C32 C33 S4 -179.8(9) . . . . ?
C31 C32 C33 C34 -0.4(15) . . . . ?
C27 C26 C25 C24 -1.0(16) . . . . ?
C25 C26 C27 C28 0.1(16) . . . . ?
C25 C24 C23 S3 -0.2(15) . . . . ?
C25 C24 C23 C22 -179.8(10) . . . . ?
C36 C37 C38 C39 4.1(16) . . . . ?
C1 N1 C9 C8 -179.8(10) . . . . ?
C1 N1 C9 C4 -0.4(15) . . . . ?
C1 C2 C3 S1 179.3(8) . . . . ?
C1 C2 C3 C4 -0.3(15) . . . . ?
C29 N3 C21 C22 1.7(15) . . . . ?
C29 C24 C23 S3 -179.1(8) . . . . ?
C29 C24 C23 C22 1.4(14) . . . . ?
C28 C29 C24 C25 1.6(15) . . . . ?
C28 C29 C24 C23 -179.5(10) . . . . ?
C39 N4 C31 C32 -0.6(16) . . . . ?
C39 C34 C35 C36 1.1(16) . . . . ?
C17 C16 C15 C14 4.3(17) . . . . ?
C5 C6 C7 C8 -1.6(16) . . . . ?
C5 C4 C9 N1 -180.0(9) . . . . ?
C5 C4 C9 C8 -0.5(15) . . . . ?
C5 C4 C3 S1 0.8(15) . . . . ?
C5 C4 C3 C2 -179.7(10) . . . . ?
C24 C29 C28 C27 -2.5(16) . . . . ?
C9 N1 C1 C2 -0.8(16) . . . . ?
C9 C4 C5 C6 -1.7(15) . . . . ?
C9 C4 C3 S1 179.6(8) . . . . ?
C9 C4 C3 C2 -0.8(15) . . . . ?
C34 C39 C38 C37 -2.8(15) . . . . ?
C35 C36 C37 C38 -2.8(16) . . . . ?
C19 N2 C11 C12 -2.3(16) . . . . ?
C19 C14 C13 S2 179.6(8) . . . . ?
C19 C14 C13 C12 -1.5(15) . . . . ?
C19 C14 C15 C16 -3.7(16) . . . . ?
C11 N2 C19 C18 -178.3(10) . . . . ?
C11 N2 C19 C14 1.5(14) . . . . ?
C11 C12 C13 S2 179.8(9) . . . . ?
C11 C12 C13 C14 0.8(16) . . . . ?
C10 N1 C1 C2 -178.6(10) . . . . ?
C10 N1 C9 C8 -2.0(15) . . . . ?
C10 N1 C9 C4 177.5(10) . . . . ?
C20 N2 C19 C18 -2.9(15) . . . . ?
C20 N2 C19 C14 176.9(10) . . . . ?
C20 N2 C11 C12 -177.7(11) . . . . ?
C23 C22 C21 N3 -0.3(16) . . . . ?
C18 C17 C16 C15 -1.6(16) . . . . ?
C18 C19 C14 C13 -179.8(10) . . . . ?
C18 C19 C14 C15 0.5(15) . . . . ?
C37 C36 C35 C34 0.1(16) . . . . ?
C14 C19 C18 C17 2.1(16) . . . . ?
C3 C2 C1 N1 1.1(17) . . . . ?
C3 C4 C5 C6 177.2(10) . . . . ?
C3 C4 C9 N1 1.1(15) . . . . ?
C3 C4 C9 C8 -179.4(10) . . . . ?
C38 C39 C34 C33 179.8(10) . . . . ?
C38 C39 C34 C35 0.3(15) . . . . ?
C30 N3 C21 C22 177.3(10) . . . . ?
C30 N3 C29 C28 2.4(15) . . . . ?
C30 N3 C29 C24 -177.0(10) . . . . ?
C13 C12 C11 N2 1.1(17) . . . . ?
C13 C14 C15 C16 176.6(11) . . . . ?
C16 C17 C18 C19 -1.5(16) . . . . ?
C15 C14 C13 S2 -0.7(16) . . . . ?
C15 C14 C13 C12 178.2(10) . . . . ?
C40 N4 C31 C32 176.7(10) . . . . ?
C40 N4 C39 C34 -177.4(9) . . . . ?
C40 N4 C39 C38 3.4(15) . . . . ?

loop_
_twin_individual_id
_twin_individual_mass_fraction_refined
1 0.6(3)
2 0.4(3)
